data_4339551
loop_
_publ_author_name
'Feller, Russell K.'
'Forster, Paul M.'
'Wudl, Fred'
'Cheetham, Anthony K.'

_publ_section_title
;
 Two coordination polymers created via in situ ligand synthesis involving
 C-N and C-C bond formation.
;
_journal_issue 21
_journal_name_full 'Inorganic chemistry'
_journal_page_first 8717
_journal_page_last 8721
_journal_paper_doi 10.1021/ic700997c
_journal_volume 46
_journal_year 2007
_chemical_formula_sum 'C8 H8.14 N O8.57 Zn2'
_chemical_formula_weight 386.20
_chemical_name_common 'Zinc(II) meso-iminodisuccinate hydrate'
_chemical_name_systematic
; 
 ? 
;
_space_group_IT_number 14
_symmetry_cell_setting monoclinic
_symmetry_space_group_name_Hall '-P 2yn'
_symmetry_space_group_name_H-M 'P 1 21/n 1'
_atom_sites_solution_hydrogens geom
_atom_sites_solution_primary direct
_atom_sites_solution_secondary difmap
_audit_creation_method SHELXL-97
_cell_angle_alpha 90.00
_cell_angle_beta 105.6050(10)
_cell_angle_gamma 90.00
_cell_formula_units_Z 4
_cell_length_a 10.0725(7)
_cell_length_b 9.8937(6)
_cell_length_c 12.0531(8)
_cell_measurement_temperature 293(2)
_cell_volume 1156.87(13)
_computing_cell_refinement 'Bruker SMART'
_computing_data_collection 'Bruker SMART'
_computing_data_reduction 'Bruker SHELXTL'
_computing_molecular_graphics 'Bruker SHELXTL'
_computing_publication_material 'Bruker SHELXTL'
_computing_structure_refinement 'SHELXL-97 (Sheldrick, 1997)'
_computing_structure_solution 'SHELXS-97 (Sheldrick, 1990)'
_diffrn_ambient_temperature 293(2)
_diffrn_measured_fraction_theta_full 0.966
_diffrn_measured_fraction_theta_max 0.966
_diffrn_measurement_device_type 'CCD area detector'
_diffrn_measurement_method 'phi and omega scans'
_diffrn_radiation_monochromator graphite
_diffrn_radiation_source 'fine-focus sealed tube'
_diffrn_radiation_type MoK\a
_diffrn_radiation_wavelength 0.71073
_diffrn_reflns_av_R_equivalents 0.0213
_diffrn_reflns_av_sigmaI/netI 0.0246
_diffrn_reflns_limit_h_max 12
_diffrn_reflns_limit_h_min -13
_diffrn_reflns_limit_k_max 9
_diffrn_reflns_limit_k_min -12
_diffrn_reflns_limit_l_max 15
_diffrn_reflns_limit_l_min -15
_diffrn_reflns_number 6705
_diffrn_reflns_theta_full 27.48
_diffrn_reflns_theta_max 27.48
_diffrn_reflns_theta_min 2.35
_exptl_absorpt_coefficient_mu 4.189
_exptl_absorpt_correction_type SADABS
_exptl_crystal_colour Colorless
_exptl_crystal_density_diffrn 2.217
_exptl_crystal_density_method 'not measured'
_exptl_crystal_description Block
_exptl_crystal_F_000 767
_exptl_crystal_size_max 0.4
_exptl_crystal_size_mid 0.3
_exptl_crystal_size_min 0.2
_refine_diff_density_max 0.680
_refine_diff_density_min -0.295
_refine_diff_density_rms 0.074
_refine_ls_extinction_method none
_refine_ls_goodness_of_fit_ref 1.025
_refine_ls_hydrogen_treatment mixed
_refine_ls_matrix_type full
_refine_ls_number_parameters 192
_refine_ls_number_reflns 2557
_refine_ls_number_restraints 3
_refine_ls_restrained_S_all 1.024
_refine_ls_R_factor_all 0.0304
_refine_ls_R_factor_gt 0.0241
_refine_ls_shift/su_max 0.001
_refine_ls_shift/su_mean 0.000
_refine_ls_structure_factor_coef Fsqd
_refine_ls_weighting_details 'calc w=1/[\s^2^(Fo^2^)+(0.0351P)^2^+0.4840P] where P=(Fo^2^+2Fc^2^)/3'
_refine_ls_weighting_scheme calc
_refine_ls_wR_factor_gt 0.0615
_refine_ls_wR_factor_ref 0.0643
_reflns_number_gt 2186
_reflns_number_total 2557
_reflns_threshold_expression >2sigma(I)
_cod_data_source_file ic700997c-file001.cif
_cod_data_source_block zinc
_cod_depositor_comments
;
The following automatic conversions were performed:

'_symmetry_cell_setting' value 'Monoclinic' changed to 'monoclinic'
according to
/usr/data/users/saulius/automatic-downloads/retrospective/ACS/lib/dictionaries/cif_core.dic
dictionary named 'cif_core.dic' version 2.4.2 from 2011-04-26.

Automatic conversion script
Id: cif_fix_values 2281 2013-09-26 08:29:07Z andrius 
;
_cod_original_sg_symbol_H-M P2(1)/n
_cod_database_code 4339551

loop_
_symmetry_equiv_pos_as_xyz
'x, y, z'
'-x+1/2, y+1/2, -z+1/2'
'-x, -y, -z'
'x-1/2, -y-1/2, z-1/2'

loop_
_atom_site_label
_atom_site_type_symbol
_atom_site_fract_x
_atom_site_fract_y
_atom_site_fract_z
_atom_site_U_iso_or_equiv
_atom_site_adp_type
_atom_site_occupancy
_atom_site_symmetry_multiplicity
_atom_site_calc_flag
_atom_site_refinement_flags
Zn1 Zn 0.02487(3) 0.63230(2) 0.22368(2) 0.02301(9) Uani 1 1 d .
Zn2 Zn 0.10742(3) 0.12339(2) 0.19629(2) 0.02212(9) Uani 1 1 d .
O1 O -0.11181(16) -0.22037(15) 0.20848(14) 0.0275(4) Uani 1 1 d .
O2 O 0.05959(17) -0.07413(17) 0.22596(15) 0.0330(4) Uani 1 1 d .
O3 O -0.17952(16) -0.08233(18) -0.06069(14) 0.0289(4) Uani 1 1 d .
O4 O -0.40579(18) -0.12646(19) -0.10738(15) 0.0374(4) Uani 1 1 d .
O5 O -0.10047(17) 0.47839(15) 0.17783(14) 0.0281(4) Uani 1 1 d .
O6 O 0.05937(17) 0.31785(17) 0.22986(14) 0.0298(4) Uani 1 1 d .
O7 O -0.21185(17) 0.37244(16) -0.18218(14) 0.0284(4) Uani 1 1 d .
O8 O -0.03452(17) 0.3197(2) -0.04158(15) 0.0346(4) Uani 1 1 d .
OW O -0.3945(7) -0.3856(6) 0.0497(6) 0.113(3) Uani 0.571(9) 1 d PD
HW1 H -0.338(7) -0.372(11) 0.014(7) 0.135 Uiso 0.571(9) 1 d PD
HW2 H -0.463(5) -0.411(10) 0.004(6) 0.135 Uiso 0.571(9) 1 d PD
N1 N -0.10729(18) 0.12214(17) 0.11473(16) 0.0186(4) Uani 1 1 d .
H1N1 H -0.107(2) 0.106(2) 0.046(2) 0.018(6) Uiso 1 1 d .
C1 C -0.0662(2) -0.1032(2) 0.19992(18) 0.0218(4) Uani 1 1 d .
C2 C -0.1726(2) 0.0089(2) 0.15978(17) 0.0192(4) Uani 1 1 d .
H2 H -0.1961 0.0425 0.2286 0.023 Uiso 1 1 calc R
C3 C -0.3064(2) -0.0413(2) 0.07781(19) 0.0229(4) Uani 1 1 d .
H3A H -0.3407 -0.1161 0.1141 0.027 Uiso 1 1 calc R
H3B H -0.3741 0.0307 0.0667 0.027 Uiso 1 1 calc R
C4 C -0.2952(2) -0.0871(2) -0.03962(18) 0.0221(4) Uani 1 1 d .
C5 C -0.0598(2) 0.3575(2) 0.17912(19) 0.0220(4) Uani 1 1 d .
C6 C -0.1708(2) 0.2555(2) 0.11854(18) 0.0207(4) Uani 1 1 d .
H6 H -0.2357 0.2463 0.1658 0.025 Uiso 1 1 calc R
C7 C -0.2525(2) 0.3073(2) 0.0000(2) 0.0260(5) Uani 1 1 d .
H7A H -0.3214 0.2408 -0.0360 0.031 Uiso 1 1 calc R
H7B H -0.3000 0.3900 0.0095 0.031 Uiso 1 1 calc R
C8 C -0.1606(2) 0.3341(2) -0.07712(19) 0.0242(5) Uani 1 1 d .

loop_
_atom_site_aniso_label
_atom_site_aniso_U_11
_atom_site_aniso_U_22
_atom_site_aniso_U_33
_atom_site_aniso_U_23
_atom_site_aniso_U_13
_atom_site_aniso_U_12
Zn1 0.02045(15) 0.02343(15) 0.02475(15) 0.00214(10) 0.00538(10) 0.00141(10)
Zn2 0.01872(14) 0.02425(15) 0.02291(15) -0.00500(9) 0.00475(10) 0.00025(9)
O1 0.0276(9) 0.0212(8) 0.0348(9) 0.0046(7) 0.0106(7) 0.0019(6)
O2 0.0225(8) 0.0268(9) 0.0451(10) 0.0052(7) 0.0013(7) 0.0001(7)
O3 0.0220(8) 0.0419(9) 0.0237(8) -0.0094(7) 0.0076(6) -0.0005(7)
O4 0.0256(9) 0.0590(13) 0.0255(9) -0.0083(8) 0.0032(7) -0.0120(8)
O5 0.0306(9) 0.0188(8) 0.0361(9) -0.0015(7) 0.0112(7) 0.0003(6)
O6 0.0272(9) 0.0247(8) 0.0324(9) -0.0060(7) -0.0006(7) 0.0002(7)
O7 0.0244(8) 0.0371(10) 0.0207(8) 0.0075(6) 0.0007(6) -0.0006(7)
O8 0.0244(9) 0.0521(11) 0.0283(9) 0.0081(8) 0.0087(7) 0.0066(8)
OW 0.099(5) 0.057(4) 0.151(7) 0.014(4) -0.020(4) 0.005(3)
N1 0.0217(9) 0.0186(9) 0.0170(9) -0.0018(7) 0.0080(7) 0.0002(7)
C1 0.0256(11) 0.0221(11) 0.0184(10) -0.0010(8) 0.0067(8) 0.0018(8)
C2 0.0211(10) 0.0213(10) 0.0166(9) -0.0014(8) 0.0073(8) 0.0009(8)
C3 0.0201(11) 0.0256(11) 0.0241(11) -0.0005(8) 0.0078(9) 0.0003(8)
C4 0.0216(11) 0.0209(10) 0.0226(11) 0.0013(8) 0.0038(9) 0.0010(8)
C5 0.0286(12) 0.0206(11) 0.0191(10) -0.0009(8) 0.0104(9) -0.0015(8)
C6 0.0222(10) 0.0189(10) 0.0238(10) 0.0010(8) 0.0110(8) 0.0029(8)
C7 0.0215(11) 0.0295(12) 0.0271(12) 0.0033(9) 0.0068(9) 0.0031(9)
C8 0.0285(12) 0.0213(10) 0.0230(11) -0.0004(8) 0.0073(9) -0.0005(9)

loop_
_atom_type_symbol
_atom_type_description
_atom_type_scat_dispersion_real
_atom_type_scat_dispersion_imag
_atom_type_scat_source
C C 0.0033 0.0016 'International Tables Vol C Tables 4.2.6.8 and 6.1.1.4'
H H 0.0000 0.0000 'International Tables Vol C Tables 4.2.6.8 and 6.1.1.4'
O O 0.0106 0.0060 'International Tables Vol C Tables 4.2.6.8 and 6.1.1.4'
Zn Zn 0.2839 1.4301 'International Tables Vol C Tables 4.2.6.8 and 6.1.1.4'
N N 0.0061 0.0033 'International Tables Vol C Tables 4.2.6.8 and 6.1.1.4'

loop_
_geom_angle_atom_site_label_1
_geom_angle_atom_site_label_2
_geom_angle_atom_site_label_3
_geom_angle
_geom_angle_site_symmetry_1
_geom_angle_site_symmetry_3
O5 Zn1 O4 106.93(8) . 4_666
O5 Zn1 O1 99.60(7) . 1_565
O4 Zn1 O1 99.31(7) 4_666 1_565
O5 Zn1 O7 118.16(7) . 3_565
O4 Zn1 O7 98.99(7) 4_666 3_565
O1 Zn1 O7 130.40(6) 1_565 3_565
O5 Zn1 O8 94.68(7) . 3_565
O4 Zn1 O8 155.48(7) 4_666 3_565
O1 Zn1 O8 88.06(7) 1_565 3_565
O7 Zn1 O8 59.64(6) 3_565 3_565
O5 Zn1 C8 109.48(7) . 3_565
O4 Zn1 C8 128.20(8) 4_666 3_565
O1 Zn1 C8 109.36(7) 1_565 3_565
O7 Zn1 C8 30.53(7) 3_565 3_565
O8 Zn1 C8 29.16(6) 3_565 3_565
O3 Zn2 O7 98.23(7) 3 4_666
O3 Zn2 O6 120.57(7) 3 .
O7 Zn2 O6 93.01(6) 4_666 .
O3 Zn2 O2 95.86(7) 3 .
O7 Zn2 O2 95.80(6) 4_666 .
O6 Zn2 O2 140.77(7) . .
O3 Zn2 N1 99.74(7) 3 .
O7 Zn2 N1 161.80(7) 4_666 .
O6 Zn2 N1 80.31(6) . .
O2 Zn2 N1 79.55(6) . .
C1 O1 Zn1 115.16(14) . 1_545
C1 O2 Zn2 116.11(14) . .
C4 O3 Zn2 135.76(15) . 3
C4 O4 Zn1 133.59(16) . 4_565
C5 O5 Zn1 123.35(15) . .
C5 O6 Zn2 116.29(14) . .
C8 O7 Zn2 140.17(16) . 4_565
C8 O7 Zn1 94.62(14) . 3_565
Zn2 O7 Zn1 121.90(8) 4_565 3_565
C8 O8 Zn1 87.03(13) . 3_565
HW1 OW HW2 107(2) . .
C6 N1 C2 115.39(17) . .
C6 N1 Zn2 112.18(13) . .
C2 N1 Zn2 109.51(12) . .
C6 N1 H1N1 108.6(16) . .
C2 N1 H1N1 109.5(16) . .
Zn2 N1 H1N1 100.6(17) . .
O2 C1 O1 123.7(2) . .
O2 C1 C2 119.24(19) . .
O1 C1 C2 116.97(19) . .
N1 C2 C3 114.39(17) . .
N1 C2 C1 108.89(16) . .
C3 C2 C1 113.06(17) . .
N1 C2 H2 106.7 . .
C3 C2 H2 106.7 . .
C1 C2 H2 106.7 . .
C4 C3 C2 115.31(18) . .
C4 C3 H3A 108.4 . .
C2 C3 H3A 108.4 . .
C4 C3 H3B 108.4 . .
C2 C3 H3B 108.4 . .
H3A C3 H3B 107.5 . .
O4 C4 O3 126.1(2) . .
O4 C4 C3 115.1(2) . .
O3 C4 C3 118.76(19) . .
O6 C5 O5 124.5(2) . .
O6 C5 C6 120.29(19) . .
O5 C5 C6 115.08(19) . .
N1 C6 C7 113.53(17) . .
N1 C6 C5 109.68(17) . .
C7 C6 C5 111.27(18) . .
N1 C6 H6 107.4 . .
C7 C6 H6 107.4 . .
C5 C6 H6 107.4 . .
C8 C7 C6 111.75(18) . .
C8 C7 H7A 109.3 . .
C6 C7 H7A 109.3 . .
C8 C7 H7B 109.3 . .
C6 C7 H7B 109.3 . .
H7A C7 H7B 107.9 . .
O8 C8 O7 118.5(2) . .
O8 C8 C7 120.9(2) . .
O7 C8 C7 120.6(2) . .
O8 C8 Zn1 63.81(13) . 3_565
O7 C8 Zn1 54.85(11) . 3_565
C7 C8 Zn1 174.03(16) . 3_565

loop_
_geom_bond_atom_site_label_1
_geom_bond_atom_site_label_2
_geom_bond_distance
_geom_bond_site_symmetry_2
Zn1 O5 1.9604(16) .
Zn1 O4 1.9677(18) 4_666
Zn1 O1 1.9794(15) 1_565
Zn1 O7 2.0751(18) 3_565
Zn1 O8 2.2731(17) 3_565
Zn1 C8 2.530(2) 3_565
Zn2 O3 2.0006(16) 3
Zn2 O7 2.0066(16) 4_666
Zn2 O6 2.0506(17) .
Zn2 O2 2.0667(17) .
Zn2 N1 2.1213(18) .
O1 C1 1.262(3) .
O1 Zn1 1.9794(15) 1_545
O2 C1 1.254(3) .
O3 C4 1.259(3) .
O3 Zn2 2.0006(16) 3
O4 C4 1.253(3) .
O4 Zn1 1.9677(18) 4_565
O5 C5 1.263(3) .
O6 C5 1.254(3) .
O7 C8 1.289(3) .
O7 Zn2 2.0066(16) 4_565
O7 Zn1 2.0751(17) 3_565
O8 C8 1.234(3) .
O8 Zn1 2.2731(17) 3_565
OW HW1 0.817(15) .
OW HW2 0.800(15) .
N1 C6 1.472(3) .
N1 C2 1.475(3) .
N1 H1N1 0.84(3) .
C1 C2 1.527(3) .
C2 C3 1.523(3) .
C2 H2 0.9800 .
C3 C4 1.519(3) .
C3 H3A 0.9700 .
C3 H3B 0.9700 .
C5 C6 1.537(3) .
C6 C7 1.533(3) .
C6 H6 0.9800 .
C7 C8 1.501(3) .
C7 H7A 0.9700 .
C7 H7B 0.9700 .
C8 Zn1 2.530(2) 3_565

loop_
_geom_torsion_atom_site_label_1
_geom_torsion_atom_site_label_2
_geom_torsion_atom_site_label_3
_geom_torsion_atom_site_label_4
_geom_torsion
_geom_torsion_site_symmetry_1
_geom_torsion_site_symmetry_4
O3 Zn2 O2 C1 -107.50(16) 3 .
O7 Zn2 O2 C1 153.58(16) 4_666 .
O6 Zn2 O2 C1 51.6(2) . .
N1 Zn2 O2 C1 -8.64(16) . .
O4 Zn1 O5 C5 -73.70(18) 4_666 .
O1 Zn1 O5 C5 -176.58(17) 1_565 .
O7 Zn1 O5 C5 36.69(19) 3_565 .
O8 Zn1 O5 C5 94.59(17) 3_565 .
C8 Zn1 O5 C5 68.81(18) 3_565 .
O3 Zn2 O6 C5 86.28(17) 3 .
O7 Zn2 O6 C5 -172.32(16) 4_666 .
O2 Zn2 O6 C5 -69.3(2) . .
N1 Zn2 O6 C5 -9.36(16) . .
O3 Zn2 N1 C6 -115.98(14) 3 .
O7 Zn2 N1 C6 73.2(3) 4_666 .
O6 Zn2 N1 C6 3.63(13) . .
O2 Zn2 N1 C6 149.79(15) . .
O3 Zn2 N1 C2 114.55(13) 3 .
O7 Zn2 N1 C2 -56.3(3) 4_666 .
O6 Zn2 N1 C2 -125.84(14) . .
O2 Zn2 N1 C2 20.32(13) . .
Zn2 O2 C1 O1 177.04(16) . .
Zn2 O2 C1 C2 -5.5(3) . .
Zn1 O1 C1 O2 -16.6(3) 1_545 .
Zn1 O1 C1 C2 165.89(14) 1_545 .
C6 N1 C2 C3 77.3(2) . .
Zn2 N1 C2 C3 -154.98(14) . .
C6 N1 C2 C1 -155.13(17) . .
Zn2 N1 C2 C1 -27.42(18) . .
O2 C1 C2 N1 22.8(3) . .
O1 C1 C2 N1 -159.48(18) . .
O2 C1 C2 C3 151.2(2) . .
O1 C1 C2 C3 -31.2(3) . .
N1 C2 C3 C4 57.3(2) . .
C1 C2 C3 C4 -68.1(2) . .
Zn1 O4 C4 O3 -26.5(4) 4_565 .
Zn1 O4 C4 C3 153.25(17) 4_565 .
Zn2 O3 C4 O4 1.6(4) 3 .
Zn2 O3 C4 C3 -178.06(16) 3 .
C2 C3 C4 O4 -179.00(19) . .
C2 C3 C4 O3 0.7(3) . .
Zn2 O6 C5 O5 -170.29(17) . .
Zn2 O6 C5 C6 13.4(3) . .
Zn1 O5 C5 O6 14.7(3) . .
Zn1 O5 C5 C6 -168.73(13) . .
C2 N1 C6 C7 -107.2(2) . .
Zn2 N1 C6 C7 126.43(16) . .
C2 N1 C6 C5 127.61(18) . .
Zn2 N1 C6 C5 1.3(2) . .
O6 C5 C6 N1 -9.6(3) . .
O5 C5 C6 N1 173.72(18) . .
O6 C5 C6 C7 -136.1(2) . .
O5 C5 C6 C7 47.3(3) . .
N1 C6 C7 C8 -65.4(2) . .
C5 C6 C7 C8 58.9(2) . .
Zn1 O8 C8 O7 -4.1(2) 3_565 .
Zn1 O8 C8 C7 175.8(2) 3_565 .
Zn2 O7 C8 O8 162.14(18) 4_565 .
Zn1 O7 C8 O8 4.5(2) 3_565 .
Zn2 O7 C8 C7 -17.8(4) 4_565 .
Zn1 O7 C8 C7 -175.36(18) 3_565 .
Zn2 O7 C8 Zn1 157.6(2) 4_565 3_565
C6 C7 C8 O8 -3.0(3) . .
C6 C7 C8 O7 176.87(19) . .
C6 C7 C8 Zn1 137.4(15) . 3_565
